data_4348232
loop_
_publ_author_name
'Milin, Eric'
'Patinec, V\'eronique'
'Triki, Smail'
'Bendeif, El-Eulmi'
'Pillet, S\'ebastien'
'Marchivie, Mathieu'
'Chastanet, Guillaume'
'Boukheddaden, Kamel'

_publ_section_title
;
 Elastic Frustration Triggering Photoinduced Hidden Hysteresis and
 Multistability in a Two-Dimensional Photoswitchable Hofmann-Like
 Spin-Crossover Metal-Organic Framework.
;
_journal_issue 22
_journal_name_full 'Inorganic chemistry'
_journal_page_first 11652
_journal_page_last 11661
_journal_paper_doi 10.1021/acs.inorgchem.6b01081
_journal_volume 55
_journal_year 2016
_chemical_formula_moiety 'C18 H12 Fe N12 Pt, 3(H2 O)'
_chemical_formula_sum 'C18 H18 Fe N12 O3 Pt'
_chemical_formula_weight 701.38
_space_group_crystal_system monoclinic
_space_group_IT_number 15
_space_group_name_Hall '-C 2yc'
_space_group_name_H-M_alt 'C 1 2/c 1'
_atom_sites_solution_hydrogens mixed
_audit_creation_date 2015-10-24
_audit_creation_method
;
Olex2 1.2
(compiled Sep 16 2015 11:44:03 for OlexSys, GUI svn.r5103)
;
_audit_update_record
;
2015-10-24 # Formatted by publCIF

;
_cell_angle_alpha 90
_cell_angle_beta 111.451(11)
_cell_angle_gamma 90
_cell_formula_units_Z 8
_cell_length_a 25.248(5)
_cell_length_b 7.4044(18)
_cell_length_c 27.293(6)
_cell_measurement_reflns_used 9768
_cell_measurement_temperature 296(2)
_cell_measurement_theta_max 35.73
_cell_measurement_theta_min 2.76
_cell_volume 4748.9(19)
_computing_cell_refinement 'SAINT v8.34A (Bruker, 2013)'
_computing_data_reduction 'SAINT v8.34A (Bruker, 2013)'
_computing_molecular_graphics 'Olex2 (Dolomanov et al., 2009)'
_computing_publication_material 'Olex2 (Dolomanov et al., 2009)'
_computing_structure_refinement 'ShelXL (Sheldrick, 2015)'
_computing_structure_solution 'ShelXT (Sheldrick, 2015)'
_diffrn_ambient_temperature 296.15
_diffrn_detector_area_resol_mean 8
_diffrn_measured_fraction_theta_full 0.999
_diffrn_measured_fraction_theta_max 0.999
_diffrn_measurement_device_type 'Bruker APEX-II CCD'
_diffrn_measurement_method '\w and \f scans'
_diffrn_radiation_monochromator graphite
_diffrn_radiation_type MoK\a
_diffrn_radiation_wavelength 0.71073
_diffrn_reflns_av_R_equivalents 0.0327
_diffrn_reflns_av_unetI/netI 0.0109
_diffrn_reflns_Laue_measured_fraction_full 0.999
_diffrn_reflns_Laue_measured_fraction_max 0.999
_diffrn_reflns_limit_h_max 30
_diffrn_reflns_limit_h_min -30
_diffrn_reflns_limit_k_max 8
_diffrn_reflns_limit_k_min -8
_diffrn_reflns_limit_l_max 32
_diffrn_reflns_limit_l_min -32
_diffrn_reflns_number 76227
_diffrn_reflns_point_group_measured_fraction_full 0.999
_diffrn_reflns_point_group_measured_fraction_max 0.999
_diffrn_reflns_theta_full 25.242
_diffrn_reflns_theta_max 25.350
_diffrn_reflns_theta_min 1.603
_diffrn_source 'sealed tube'
_diffrn_standards_number 0
_exptl_absorpt_coefficient_mu 6.543
_exptl_absorpt_correction_T_max 0.7485
_exptl_absorpt_correction_T_min 0.5820
_exptl_absorpt_correction_type multi-scan
_exptl_absorpt_process_details
;
SADABS-2012/1 (Bruker,2012) was used for absorption correction.
wR2(int) was 0.0868 before and 0.0428 after correction.
The Ratio of minimum to maximum transmission is 0.7776.
The \l/2 correction factor is 0.0015.
;
_exptl_crystal_colour colourless
_exptl_crystal_colour_primary colourless
_exptl_crystal_density_diffrn 1.962
_exptl_crystal_description plate
_exptl_crystal_F_000 2704
_exptl_crystal_size_max 0.025
_exptl_crystal_size_mid 0.025
_exptl_crystal_size_min 0.015
_refine_diff_density_max 0.215
_refine_diff_density_min -0.370
_refine_diff_density_rms 0.054
_refine_ls_extinction_method none
_refine_ls_goodness_of_fit_ref 1.087
_refine_ls_hydrogen_treatment constr
_refine_ls_matrix_type full
_refine_ls_number_parameters 327
_refine_ls_number_reflns 4335
_refine_ls_number_restraints 0
_refine_ls_restrained_S_all 1.087
_refine_ls_R_factor_all 0.0173
_refine_ls_R_factor_gt 0.0125
_refine_ls_shift/su_max 0.004
_refine_ls_shift/su_mean 0.000
_refine_ls_structure_factor_coef Fsqd
_refine_ls_weighting_details 'w=1/[\s^2^(Fo^2^)+(0.0121P)^2^+5.7295P] where P=(Fo^2^+2Fc^2^)/3'
_refine_ls_weighting_scheme calc
_refine_ls_wR_factor_gt 0.0277
_refine_ls_wR_factor_ref 0.0301
_reflns_Friedel_coverage 0.000
_reflns_number_gt 3702
_reflns_number_total 4335
_reflns_threshold_expression 'I > 2\s(I)'
_cod_data_source_file ic6b01081_si_002.cif
_cod_data_source_block Fe(trz-py)2(Pt(CN)4_293K
_cod_original_cell_volume 4748.9(18)
_cod_database_code 4348232
_shelxl_version_number 2013-4
_shelx_space_group_comment
;
The symmetry employed for this shelxl refinement is uniquely defined
by the following loop, which should always be used as a source of
symmetry information in preference to the above space-group names.
They are only intended as comments.
;
_olex2_refinement_description
;
1. Fixed Uiso
 At 1.2 times of:
  All C(H) groups
 At 1.5 times of:
  All O(H,H) groups
2.a Free rotating group:
 O1(H1A,H1B), O3(H3A,H3B), O2(H2A,H2B)
2.b Aromatic/amide H refined with riding coordinates:
 C12(H12), C5(H5), C13(H13), C15(H15), C8(H8), C16(H16), C17(H17), C6(H6),
 C9(H9), C18(H18), C11(H11), C10(H10)
;
_olex2_submission_special_instructions 'No special instructions were received'

loop_
_space_group_symop_operation_xyz
'x, y, z'
'-x, y, -z+1/2'
'x+1/2, y+1/2, z'
'-x+1/2, y+1/2, -z+1/2'
'-x, -y, -z'
'x, -y, z-1/2'
'-x+1/2, -y+1/2, -z'
'x+1/2, -y+1/2, z-1/2'

loop_
_atom_site_label
_atom_site_type_symbol
_atom_site_fract_x
_atom_site_fract_y
_atom_site_fract_z
_atom_site_U_iso_or_equiv
_atom_site_adp_type
_atom_site_occupancy
_atom_site_site_symmetry_order
_atom_site_calc_flag
_atom_site_refinement_flags_posn
_atom_site_refinement_flags_adp
_atom_site_refinement_flags_occupancy
Pt1 Pt 0.36285(2) 0.24476(2) 0.63269(2) 0.01456(3) Uani 1 1 d . . .
Fe2 Fe 0.5000 0.74288(5) 0.7500 0.01470(8) Uani 1 2 d S T P
Fe1 Fe 0.2500 -0.2500 0.5000 0.01445(8) Uani 1 2 d S T P
O1 O 0.69377(7) 0.7493(2) 0.82706(7) 0.0399(4) Uani 1 1 d . . .
H1A H 0.6861 0.7491 0.8549 0.060 Uiso 1 1 d G . .
H1B H 0.6629 0.7523 0.8003 0.060 Uiso 1 1 d G . .
N3 N 0.44557(8) 0.5393(2) 0.70150(7) 0.0266(4) Uani 1 1 d . . .
N11 N 0.59133(8) 0.7368(2) 0.64119(7) 0.0265(4) Uani 1 1 d . . .
N4 N 0.44447(7) -0.0530(2) 0.70193(7) 0.0239(4) Uani 1 1 d . . .
N12 N 0.55430(8) 0.6571(3) 0.55305(8) 0.0357(5) Uani 1 1 d . . .
N10 N 0.61095(8) 0.7649(3) 0.72583(8) 0.0365(5) Uani 1 1 d . . .
N9 N 0.55289(8) 0.7380(2) 0.70100(7) 0.0252(4) Uani 1 1 d . . .
N5 N 0.17261(8) -0.2667(2) 0.51748(8) 0.0277(4) Uani 1 1 d . . .
N2 N 0.28831(8) 0.5461(2) 0.55905(7) 0.0250(4) Uani 1 1 d . . .
N1 N 0.28304(8) -0.0454(2) 0.55887(7) 0.0264(4) Uani 1 1 d . . .
C4 C 0.41350(9) 0.0536(3) 0.67690(8) 0.0182(4) Uani 1 1 d . . .
N7 N 0.11725(8) -0.2823(3) 0.56268(8) 0.0312(4) Uani 1 1 d . . .
C3 C 0.41489(9) 0.4317(3) 0.67660(8) 0.0209(5) Uani 1 1 d . . .
C1 C 0.31176(9) 0.0600(3) 0.58670(8) 0.0193(5) Uani 1 1 d . . .
C2 C 0.31463(9) 0.4361(3) 0.58703(8) 0.0201(5) Uani 1 1 d . . .
N6 N 0.11846(8) -0.3104(3) 0.48268(8) 0.0378(5) Uani 1 1 d . . .
O3 O 0.73981(11) 0.4334(3) 0.79561(10) 0.0664(6) Uani 1 1 d . . .
H3A H 0.7425 0.4688 0.7670 0.100 Uiso 1 1 d G . .
H3B H 0.7271 0.5188 0.8089 0.100 Uiso 1 1 d G . .
C14 C 0.59901(10) 0.7213(3) 0.59179(9) 0.0277(5) Uani 1 1 d . . .
N8 N 0.04343(9) -0.3362(3) 0.59104(9) 0.0472(6) Uani 1 1 d . . .
C12 C 0.54261(9) 0.7215(3) 0.65111(9) 0.0263(5) Uani 1 1 d . . .
H12 H 0.5067 0.7020 0.6256 0.032 Uiso 1 1 calc R . .
C5 C 0.17046(10) -0.2506(3) 0.56397(10) 0.0318(5) Uani 1 1 d . . .
H5 H 0.2014 -0.2212 0.5942 0.038 Uiso 1 1 calc R . .
O2 O 0.74451(10) 1.0522(3) 0.79647(11) 0.0695(7) Uani 1 1 d . . .
H2A H 0.7259 0.9841 0.8097 0.104 Uiso 1 1 d G . .
H2B H 0.7294 1.1566 0.7911 0.104 Uiso 1 1 d G . .
C7 C 0.09619(10) -0.2796(3) 0.60485(10) 0.0336(6) Uani 1 1 d . . .
C13 C 0.63242(10) 0.7644(3) 0.68932(10) 0.0389(6) Uani 1 1 d . . .
H13 H 0.6708 0.7808 0.6953 0.047 Uiso 1 1 calc R . .
C15 C 0.65003(11) 0.7701(3) 0.58767(11) 0.0398(6) Uani 1 1 d . . .
H15 H 0.6799 0.8164 0.6163 0.048 Uiso 1 1 calc R . .
C8 C 0.12980(13) -0.2211(4) 0.65415(12) 0.0494(7) Uani 1 1 d . . .
H8 H 0.1669 -0.1820 0.6614 0.059 Uiso 1 1 calc R . .
C16 C 0.65479(12) 0.7473(4) 0.53929(12) 0.0462(7) Uani 1 1 d . . .
H16 H 0.6884 0.7774 0.5345 0.055 Uiso 1 1 calc R . .
C17 C 0.60942(12) 0.6796(4) 0.49834(11) 0.0447(7) Uani 1 1 d . . .
H17 H 0.6118 0.6625 0.4654 0.054 Uiso 1 1 calc R . .
C6 C 0.08671(10) -0.3180(4) 0.51078(10) 0.0421(6) Uani 1 1 d . . .
H6 H 0.0480 -0.3444 0.4973 0.050 Uiso 1 1 calc R . .
C9 C 0.10612(15) -0.2227(4) 0.69252(13) 0.0548(8) Uani 1 1 d . . .
H9 H 0.1274 -0.1863 0.7267 0.066 Uiso 1 1 calc R . .
C18 C 0.56048(12) 0.6377(4) 0.50669(10) 0.0424(6) Uani 1 1 d . . .
H18 H 0.5298 0.5931 0.4785 0.051 Uiso 1 1 calc R . .
C11 C 0.02157(13) -0.3334(4) 0.62950(13) 0.0560(8) Uani 1 1 d . . .
H11 H -0.0158 -0.3712 0.6211 0.067 Uiso 1 1 calc R . .
C10 C 0.05093(13) -0.2786(4) 0.67976(13) 0.0528(8) Uani 1 1 d . . .
H10 H 0.0340 -0.2791 0.7048 0.063 Uiso 1 1 calc R . .

loop_
_atom_site_aniso_label
_atom_site_aniso_U_11
_atom_site_aniso_U_22
_atom_site_aniso_U_33
_atom_site_aniso_U_23
_atom_site_aniso_U_13
_atom_site_aniso_U_12
Pt1 0.01520(5) 0.01054(4) 0.01348(5) 0.00016(3) -0.00005(3) -0.00012(3)
Fe2 0.01418(18) 0.01137(18) 0.01481(19) 0.000 0.00089(15) 0.000
Fe1 0.01482(18) 0.01180(18) 0.01362(19) 0.00038(15) 0.00150(15) -0.00072(15)
O1 0.0363(10) 0.0539(11) 0.0263(9) -0.0007(9) 0.0075(7) 0.0012(8)
N3 0.0247(10) 0.0219(9) 0.0270(11) -0.0050(8) 0.0021(9) -0.0035(8)
N11 0.0236(9) 0.0337(10) 0.0231(10) -0.0024(8) 0.0097(8) -0.0003(8)
N4 0.0222(10) 0.0197(9) 0.0270(11) 0.0058(8) 0.0056(9) 0.0036(8)
N12 0.0322(11) 0.0519(13) 0.0235(11) -0.0024(9) 0.0108(9) -0.0014(10)
N10 0.0230(10) 0.0591(14) 0.0256(11) -0.0049(10) 0.0067(8) -0.0020(9)
N9 0.0200(9) 0.0287(10) 0.0256(10) -0.0018(8) 0.0069(8) -0.0001(7)
N5 0.0218(9) 0.0323(10) 0.0292(11) 0.0003(8) 0.0095(8) 0.0006(8)
N2 0.0273(10) 0.0205(9) 0.0227(11) 0.0056(8) 0.0039(9) 0.0047(8)
N1 0.0274(10) 0.0206(9) 0.0255(11) -0.0047(8) 0.0030(9) -0.0032(8)
C4 0.0181(11) 0.0163(10) 0.0186(12) -0.0012(8) 0.0048(9) -0.0030(8)
N7 0.0261(10) 0.0359(11) 0.0357(11) 0.0036(9) 0.0160(9) 0.0011(8)
C3 0.0192(11) 0.0181(10) 0.0203(12) 0.0012(9) 0.0010(9) 0.0031(9)
C1 0.0210(11) 0.0175(10) 0.0156(11) 0.0025(8) 0.0022(9) 0.0026(8)
C2 0.0204(11) 0.0157(10) 0.0217(12) -0.0027(9) 0.0048(10) -0.0030(8)
N6 0.0223(10) 0.0574(13) 0.0331(12) -0.0036(10) 0.0095(9) -0.0033(9)
O3 0.0719(16) 0.0543(13) 0.0824(18) 0.0119(12) 0.0395(14) 0.0216(11)
C14 0.0319(12) 0.0295(12) 0.0255(12) 0.0007(10) 0.0149(10) 0.0053(10)
N8 0.0346(13) 0.0644(15) 0.0497(14) 0.0135(12) 0.0239(11) 0.0017(11)
C12 0.0224(11) 0.0335(12) 0.0230(12) -0.0016(9) 0.0083(9) -0.0016(9)
C5 0.0260(12) 0.0387(14) 0.0319(13) -0.0011(11) 0.0120(10) -0.0026(10)
O2 0.0716(16) 0.0571(14) 0.0961(19) -0.0042(14) 0.0500(15) -0.0107(12)
C7 0.0346(13) 0.0307(12) 0.0434(15) 0.0097(11) 0.0235(12) 0.0076(10)
C13 0.0219(12) 0.0648(18) 0.0294(13) -0.0078(12) 0.0089(10) -0.0044(12)
C15 0.0336(14) 0.0514(16) 0.0372(15) -0.0025(12) 0.0164(12) -0.0050(12)
C8 0.0478(17) 0.0595(18) 0.0499(18) -0.0039(15) 0.0285(15) -0.0067(14)
C16 0.0408(15) 0.0614(19) 0.0476(17) 0.0072(14) 0.0295(14) 0.0039(13)
C17 0.0499(17) 0.0589(17) 0.0338(15) 0.0015(13) 0.0253(14) 0.0082(14)
C6 0.0225(13) 0.0602(17) 0.0429(16) -0.0033(13) 0.0112(12) -0.0042(12)
C9 0.066(2) 0.0598(19) 0.0484(18) 0.0005(15) 0.0324(16) 0.0006(16)
C18 0.0452(16) 0.0602(17) 0.0214(13) -0.0019(12) 0.0114(12) 0.0018(13)
C11 0.0441(17) 0.074(2) 0.064(2) 0.0177(17) 0.0368(16) 0.0041(15)
C10 0.0590(19) 0.0580(18) 0.058(2) 0.0177(15) 0.0415(17) 0.0140(15)

loop_
_atom_type_symbol
_atom_type_description
_atom_type_scat_dispersion_real
_atom_type_scat_dispersion_imag
_atom_type_scat_source
C C 0.0033 0.0016 'International Tables Vol C Tables 4.2.6.8 and 6.1.1.4'
H H 0.0000 0.0000 'International Tables Vol C Tables 4.2.6.8 and 6.1.1.4'
Fe Fe 0.3463 0.8444 'International Tables Vol C Tables 4.2.6.8 and 6.1.1.4'
N N 0.0061 0.0033 'International Tables Vol C Tables 4.2.6.8 and 6.1.1.4'
O O 0.0106 0.0060 'International Tables Vol C Tables 4.2.6.8 and 6.1.1.4'
Pt Pt -1.7033 8.3905 'International Tables Vol C Tables 4.2.6.8 and 6.1.1.4'

loop_
_geom_angle_atom_site_label_1
_geom_angle_atom_site_label_2
_geom_angle_atom_site_label_3
_geom_angle
_geom_angle_site_symmetry_1
_geom_angle_site_symmetry_3
C3 Pt1 C4 89.61(8) . .
C3 Pt1 C2 89.99(8) . .
C1 Pt1 C4 91.05(8) . .
C1 Pt1 C3 177.94(8) . .
C1 Pt1 C2 89.28(8) . .
C2 Pt1 C4 177.57(8) . .
N3 Fe2 N3 90.48(10) 2_656 .
N3 Fe2 N4 89.41(7) 2_656 2_666
N3 Fe2 N4 179.13(7) 2_656 1_565
N3 Fe2 N4 179.13(7) . 2_666
N3 Fe2 N4 89.41(7) . 1_565
N3 Fe2 N9 90.43(7) 2_656 2_656
N3 Fe2 N9 90.43(7) . .
N3 Fe2 N9 88.24(7) . 2_656
N3 Fe2 N9 88.24(7) 2_656 .
N4 Fe2 N4 90.71(10) 2_666 1_565
N4 Fe2 N9 92.62(7) 1_565 .
N4 Fe2 N9 88.70(7) 1_565 2_656
N4 Fe2 N9 92.62(7) 2_666 2_656
N4 Fe2 N9 88.70(7) 2_666 .
N9 Fe2 N9 178.11(9) 2_656 .
N5 Fe1 N5 180.0 . 7_546
N2 Fe1 N5 90.60(7) 1_545 7_546
N2 Fe1 N5 89.40(7) 7_556 7_546
N2 Fe1 N5 90.60(7) 7_556 .
N2 Fe1 N5 89.40(7) 1_545 .
N2 Fe1 N2 180.00(8) 7_556 1_545
N1 Fe1 N5 90.60(7) 7_546 7_546
N1 Fe1 N5 89.41(7) 7_546 .
N1 Fe1 N5 90.59(7) . .
N1 Fe1 N5 89.41(7) . 7_546
N1 Fe1 N2 89.40(7) 7_546 7_556
N1 Fe1 N2 90.60(7) 7_546 1_545
N1 Fe1 N2 90.60(7) . 7_556
N1 Fe1 N2 89.40(7) . 1_545
N1 Fe1 N1 180.0 7_546 .
H1A O1 H1B 109.3 . .
C3 N3 Fe2 177.13(19) . .
C12 N11 C14 128.63(19) . .
C12 N11 C13 104.28(19) . .
C13 N11 C14 127.05(19) . .
C4 N4 Fe2 177.69(18) . 1_545
C14 N12 C18 115.8(2) . .
C13 N10 N9 106.76(19) . .
N10 N9 Fe2 117.83(14) . .
C12 N9 Fe2 134.82(15) . .
C12 N9 N10 107.29(18) . .
N6 N5 Fe1 126.98(15) . .
C5 N5 Fe1 124.87(16) . .
C5 N5 N6 107.95(19) . .
C2 N2 Fe1 169.79(18) . 1_565
C1 N1 Fe1 163.42(18) . .
N4 C4 Pt1 177.15(19) . .
C5 N7 C7 129.3(2) . .
C5 N7 C6 103.8(2) . .
C6 N7 C7 126.8(2) . .
N3 C3 Pt1 178.8(2) . .
N1 C1 Pt1 177.7(2) . .
N2 C2 Pt1 176.6(2) . .
C6 N6 N5 105.8(2) . .
H3A O3 H3B 109.5 . .
N12 C14 N11 114.3(2) . .
N12 C14 C15 125.3(2) . .
C15 C14 N11 120.4(2) . .
C7 N8 C11 115.5(3) . .
N11 C12 H12 124.6 . .
N9 C12 N11 110.73(19) . .
N9 C12 H12 124.6 . .
N5 C5 N7 110.8(2) . .
N5 C5 H5 124.6 . .
N7 C5 H5 124.6 . .
H2A O2 H2B 109.2 . .
N8 C7 N7 113.6(2) . .
N8 C7 C8 125.5(2) . .
C8 C7 N7 120.9(2) . .
N11 C13 H13 124.5 . .
N10 C13 N11 110.9(2) . .
N10 C13 H13 124.5 . .
C14 C15 H15 121.4 . .
C16 C15 C14 117.1(2) . .
C16 C15 H15 121.4 . .
C7 C8 H8 121.4 . .
C7 C8 C9 117.1(3) . .
C9 C8 H8 121.4 . .
C15 C16 H16 120.5 . .
C17 C16 C15 119.1(2) . .
C17 C16 H16 120.5 . .
C16 C17 H17 120.6 . .
C16 C17 C18 118.9(2) . .
C18 C17 H17 120.6 . .
N7 C6 H6 124.2 . .
N6 C6 N7 111.6(2) . .
N6 C6 H6 124.2 . .
C8 C9 H9 120.3 . .
C10 C9 C8 119.4(3) . .
C10 C9 H9 120.3 . .
N12 C18 C17 123.8(2) . .
N12 C18 H18 118.1 . .
C17 C18 H18 118.1 . .
N8 C11 H11 118.0 . .
N8 C11 C10 124.1(3) . .
C10 C11 H11 118.0 . .
C9 C10 H10 120.8 . .
C11 C10 C9 118.3(3) . .
C11 C10 H10 120.8 . .

loop_
_geom_bond_atom_site_label_1
_geom_bond_atom_site_label_2
_geom_bond_distance
_geom_bond_site_symmetry_2
Pt1 C4 1.991(2) .
Pt1 C3 1.982(2) .
Pt1 C1 1.981(2) .
Pt1 C2 1.983(2) .
Fe2 N3 2.1407(18) 2_656
Fe2 N3 2.1407(18) .
Fe2 N4 2.1505(18) 2_666
Fe2 N4 2.1505(18) 1_565
Fe2 N9 2.2089(19) .
Fe2 N9 2.2088(19) 2_656
Fe1 N5 2.1778(19) .
Fe1 N5 2.1778(19) 7_546
Fe1 N2 2.1618(18) 7_556
Fe1 N2 2.1618(18) 1_545
Fe1 N1 2.1430(18) 7_546
Fe1 N1 2.1430(18) .
O1 H1A 0.8500 .
O1 H1B 0.8510 .
N3 C3 1.145(3) .
N11 C14 1.435(3) .
N11 C12 1.358(3) .
N11 C13 1.359(3) .
N4 Fe2 2.1506(18) 1_545
N4 C4 1.145(3) .
N12 C14 1.321(3) .
N12 C18 1.338(3) .
N10 N9 1.386(3) .
N10 C13 1.297(3) .
N9 C12 1.295(3) .
N5 N6 1.388(3) .
N5 C5 1.295(3) .
N2 Fe1 2.1618(18) 1_565
N2 C2 1.147(3) .
N1 C1 1.144(3) .
N7 C5 1.351(3) .
N7 C7 1.434(3) .
N7 C6 1.368(3) .
N6 C6 1.297(3) .
O3 H3A 0.8496 .
O3 H3B 0.8488 .
C14 C15 1.382(3) .
N8 C7 1.313(3) .
N8 C11 1.353(4) .
C12 H12 0.9300 .
C5 H5 0.9300 .
O2 H2A 0.8525 .
O2 H2B 0.8507 .
C7 C8 1.372(4) .
C13 H13 0.9300 .
C15 H15 0.9300 .
C15 C16 1.379(4) .
C8 H8 0.9300 .
C8 C9 1.383(4) .
C16 H16 0.9300 .
C16 C17 1.370(4) .
C17 H17 0.9300 .
C17 C18 1.372(4) .
C6 H6 0.9300 .
C9 H9 0.9300 .
C9 C10 1.371(4) .
C18 H18 0.9300 .
C11 H11 0.9300 .
C11 C10 1.361(4) .
C10 H10 0.9300 .

loop_
_geom_hbond_atom_site_label_D
_geom_hbond_atom_site_label_H
_geom_hbond_atom_site_label_A
_geom_hbond_distance_DH
_geom_hbond_distance_HA
_geom_hbond_distance_DA
_geom_hbond_angle_DHA
_geom_hbond_site_symmetry_A
O1 H1B N10 0.85 1.98 2.792(3) 159.8 .
O3 H3A O2 0.85 1.98 2.824(4) 175.4 4_646
O3 H3B O1 0.85 2.04 2.879(3) 168.7 .
O2 H2A O1 0.85 2.05 2.855(3) 157.9 .
O2 H2B O3 0.85 2.06 2.825(3) 148.4 1_565

loop_
_geom_torsion_atom_site_label_1
_geom_torsion_atom_site_label_2
_geom_torsion_atom_site_label_3
_geom_torsion_atom_site_label_4
_geom_torsion
Fe2 N9 C12 N11 176.86(14)
Fe1 N5 N6 C6 175.08(18)
Fe1 N5 C5 N7 -174.90(14)
N11 C14 C15 C16 178.4(2)
N12 C14 C15 C16 -1.0(4)
N10 N9 C12 N11 -0.2(2)
N9 N10 C13 N11 -0.5(3)
N5 N6 C6 N7 -0.3(3)
N7 C7 C8 C9 179.9(2)
N6 N5 C5 N7 0.3(3)
C14 N11 C12 N9 177.85(19)
C14 N11 C13 N10 -177.6(2)
C14 N12 C18 C17 0.2(4)
C14 C15 C16 C17 0.4(4)
N8 C7 C8 C9 0.3(4)
N8 C11 C10 C9 0.0(5)
C12 N11 C14 N12 -11.2(3)
C12 N11 C14 C15 169.3(2)
C12 N11 C13 N10 0.4(3)
C5 N5 N6 C6 0.0(3)
C5 N7 C7 N8 -172.9(2)
C5 N7 C7 C8 7.5(4)
C5 N7 C6 N6 0.5(3)
C7 N7 C5 N5 179.7(2)
C7 N7 C6 N6 -179.7(2)
C7 N8 C11 C10 -0.7(4)
C7 C8 C9 C10 -1.1(4)
C13 N11 C14 N12 166.3(2)
C13 N11 C14 C15 -13.2(4)
C13 N11 C12 N9 -0.1(3)
C13 N10 N9 Fe2 -177.19(16)
C13 N10 N9 C12 0.4(3)
C15 C16 C17 C18 0.4(4)
C8 C9 C10 C11 1.0(5)
C16 C17 C18 N12 -0.7(4)
C6 N7 C5 N5 -0.5(3)
C6 N7 C7 N8 7.3(3)
C6 N7 C7 C8 -172.3(3)
C18 N12 C14 N11 -178.7(2)
C18 N12 C14 C15 0.7(4)
C11 N8 C7 N7 -179.1(2)
C11 N8 C7 C8 0.5(4)
